data_7102477
loop_
_publ_author_name
'Wang, Zheming'
'Zhang, Bin'
'Fujiwara, Hideki'
'Kobayashi, Hayao'
'Kurmoo, Mohamedally'

_publ_section_title
;
 Mn3(HCOO)6: a 3D porous magnet of diamond framework with nodes of
 Mn-centered MnMn4 tetrahedron and guest-modulated ordering
 temperature.
;
_journal_issue 4
_journal_name_full 'Chemical communications (Cambridge, England)'
_journal_page_first 416
_journal_page_last 417
_journal_paper_doi 10.1039/b314221c
_journal_year 2004
_chemical_formula_moiety '[Mn3(HCOO)5(CH3COO)](CH3COOH)'
_chemical_formula_sum 'C9 H12 Mn3 O14'
_chemical_formula_weight 509.01
_chemical_name_systematic
;
?
;
_space_group_IT_number 14
_symmetry_cell_setting monoclinic
_symmetry_space_group_name_Hall '-P 2ybc'
_symmetry_space_group_name_H-M 'P 1 21/c 1'
_atom_sites_solution_hydrogens 'not included'
_atom_sites_solution_primary direct
_atom_sites_solution_secondary difmap
_audit_creation_method SHELXL-97
_cell_angle_alpha 90.00
_cell_angle_beta 127.408(3)
_cell_angle_gamma 90.00
_cell_formula_units_Z 4
_cell_length_a 11.688(2)
_cell_length_b 10.2438(17)
_cell_length_c 18.753(4)
_cell_measurement_reflns_used 8650
_cell_measurement_temperature 90(2)
_cell_measurement_theta_max 27.4835
_cell_measurement_theta_min 3.2130
_cell_volume 1783.6(6)
_computing_cell_refinement 'CrystalClear (Rigaku Corp., 2000)'
_computing_data_collection 'CrystalClear (Rigaku Corp., 2000)'
_computing_data_reduction 'CrystalClear (Rigaku Corp., 2000)'
_computing_molecular_graphics 'Bruker SHELXTL V5.1 (Sheldrick, 1998)'
_computing_publication_material 'SHELXL-97 (Sheldrick, 1997)'
_computing_structure_refinement 'SHELXL-97 (Sheldrick, 1997)'
_computing_structure_solution 'SHELXS-97 (Sheldrick, 1997)'
_diffrn_ambient_temperature 90(2)
_diffrn_detector_area_resol_mean 0.76
_diffrn_measured_fraction_theta_full 0.992
_diffrn_measured_fraction_theta_max 0.992
_diffrn_measurement_device_type 'Rigaku Mercury CCD (AFC7)'
_diffrn_measurement_method CCD
_diffrn_radiation_detector CCD
_diffrn_radiation_monochromator 'Graphite Monochromator'
_diffrn_radiation_source 'Rotating Anode'
_diffrn_radiation_type MoK\a
_diffrn_radiation_wavelength 0.71073
_diffrn_reflns_av_R_equivalents 0.0925
_diffrn_reflns_av_sigmaI/netI 0.0665
_diffrn_reflns_limit_h_max 14
_diffrn_reflns_limit_h_min -15
_diffrn_reflns_limit_k_max 13
_diffrn_reflns_limit_k_min -13
_diffrn_reflns_limit_l_max 23
_diffrn_reflns_limit_l_min -23
_diffrn_reflns_number 29575
_diffrn_reflns_theta_full 27.48
_diffrn_reflns_theta_max 27.48
_diffrn_reflns_theta_min 3.38
_diffrn_source_current 100.0000
_diffrn_source_power '5.4 kW'
_diffrn_source_voltage 50.0000
_exptl_absorpt_coefficient_mu 2.159
_exptl_absorpt_correction_T_max 1.0000
_exptl_absorpt_correction_T_min 0.8065
_exptl_absorpt_correction_type multi-scan
_exptl_crystal_colour 'slightly pink'
_exptl_crystal_density_diffrn 1.896
_exptl_crystal_density_method 'not measured'
_exptl_crystal_description plate
_exptl_crystal_F_000 1012
_exptl_crystal_size_max 0.15
_exptl_crystal_size_mid 0.12
_exptl_crystal_size_min 0.09
_refine_diff_density_max 0.869
_refine_diff_density_min -0.882
_refine_diff_density_rms 0.131
_refine_ls_extinction_coef 0.0026(9)
_refine_ls_extinction_expression Fc^*^=kFc[1+0.001xFc^2^\l^3^/sin(2\q)]^-1/4^
_refine_ls_extinction_method SHELXL
_refine_ls_goodness_of_fit_ref 1.046
_refine_ls_hydrogen_treatment 'not included'
_refine_ls_matrix_type full
_refine_ls_number_parameters 260
_refine_ls_number_reflns 4062
_refine_ls_number_restraints 1
_refine_ls_restrained_S_all 1.046
_refine_ls_R_factor_all 0.0869
_refine_ls_R_factor_gt 0.0532
_refine_ls_shift/su_max 0.000
_refine_ls_shift/su_mean 0.000
_refine_ls_structure_factor_coef Fsqd
_refine_ls_weighting_details 'calc w=1/[\s^2^(Fo^2^)+(0.0800P)^2^+1.8807P] where P=(Fo^2^+2Fc^2^)/3'
_refine_ls_weighting_scheme calc
_refine_ls_wR_factor_gt 0.1356
_refine_ls_wR_factor_ref 0.1475
_reflns_number_gt 2952
_reflns_number_total 4062
_reflns_threshold_expression >2sigma(I)
_cod_data_source_file b314221c.txt
_cod_data_source_block 3
_cod_depositor_comments
;
The following automatic conversions were performed:
'_symmetry_cell_setting' value 'Monoclinic' changed to 'monoclinic'
according to '/home/saulius/struct/CIF-dictionaries/cif_core.dic'
dictionary named 'cif_core.dic' version 2.4.1 from
2010-06-29.

'_exptl_absorpt_correction_type' value 'Multi-scan' changed
to 'multi-scan' according to
'/home/saulius/struct/CIF-dictionaries/cif_core.dic' dictionary named
'cif_core.dic' version 2.4.1 from 2010-06-29.

Automatic conversion script
Id: cif_fix_enum 1527 2010-12-29 10:47:43Z saulius 
;
_cod_original_sg_symbol_H-M 'P 2(1)/c'
_cod_database_code 7102477

loop_
_symmetry_equiv_pos_as_xyz
'x, y, z'
'-x, y+1/2, -z+1/2'
'-x, -y, -z'
'x, -y-1/2, z-1/2'

loop_
_atom_site_label
_atom_site_type_symbol
_atom_site_fract_x
_atom_site_fract_y
_atom_site_fract_z
_atom_site_U_iso_or_equiv
_atom_site_adp_type
_atom_site_occupancy
_atom_site_symmetry_multiplicity
_atom_site_calc_flag
_atom_site_refinement_flags
Mn1 Mn 0.37545(7) 0.08643(6) 0.12980(4) 0.0149(2) Uani 1 1 d .
Mn2 Mn 0.57461(7) -0.10038(6) 0.31488(4) 0.0152(2) Uani 1 1 d .
Mn3 Mn 0.5000 0.0000 0.0000 0.0282(3) Uani 1 2 d S
Mn4 Mn 0.0000 0.0000 0.0000 0.0177(3) Uani 1 2 d S
O1 O 0.4432(3) 0.2082(3) 0.24617(19) 0.0163(7) Uani 1 1 d .
O2 O 0.5590(4) 0.0774(3) 0.3662(2) 0.0233(7) Uani 1 1 d .
O3 O 0.5900(3) -0.0017(3) 0.2187(2) 0.0166(7) Uani 1 1 d .
O4 O 0.6772(4) 0.0015(4) 0.1416(2) 0.0384(10) Uani 1 1 d .
O5 O 0.4568(4) 0.2628(3) 0.1082(2) 0.0206(7) Uani 1 1 d .
O6 O 0.4785(5) 0.2064(4) 0.0023(3) 0.0428(11) Uani 1 1 d .
O7 O 0.3452(3) -0.0713(3) 0.1980(2) 0.0177(7) Uani 1 1 d .
O8 O 0.1101(4) -0.0988(4) 0.1274(2) 0.0328(9) Uani 1 1 d .
O9 O 0.3365(4) -0.0280(3) 0.0217(2) 0.0245(8) Uani 1 1 d .
O10 O 0.1188(4) -0.1032(4) -0.0334(2) 0.0306(9) Uani 1 1 d .
O11 O 0.1577(3) 0.1614(3) 0.0578(2) 0.0207(7) Uani 1 1 d .
O12 O 0.2019(4) 0.3739(3) 0.0908(2) 0.0307(8) Uani 1 1 d .
C1 C 0.5075(5) 0.1851(4) 0.3289(3) 0.0214(10) Uani 1 1 d .
C2 C 0.6924(6) -0.0092(5) 0.2121(3) 0.0262(11) Uani 1 1 d .
C21 C 0.831(4) -0.015(4) 0.284(2) 0.100(16) Uani 0.30(2) 1 d P
C3 C 0.4818(8) 0.2856(6) 0.0522(4) 0.0487(18) Uani 1 1 d .
C31 C 0.569(2) 0.4005(14) 0.0624(12) 0.052(6) Uani 0.42(2) 1 d P
C4 C 0.2387(5) -0.1190(5) 0.1904(3) 0.0282(11) Uani 1 1 d .
C5 C 0.2252(6) -0.0997(5) -0.0322(4) 0.0303(12) Uani 1 1 d .
C6 C 0.1197(6) 0.2801(5) 0.0504(3) 0.0282(11) Uani 1 1 d .
C61 C -0.024(3) 0.330(3) -0.009(2) 0.080(13) Uani 0.29(2) 1 d P
O13 O 0.0815(10) -0.2137(11) 0.2818(5) 0.167(5) Uani 1 1 d .
O14 O -0.0861(8) -0.2385(8) 0.1343(4) 0.102(2) Uani 1 1 d .
C7 C -0.0416(13) -0.2569(11) 0.2142(8) 0.091(3) Uani 1 1 d .
C8 C -0.1418(10) -0.3386(11) 0.2207(7) 0.104(4) Uani 1 1 d .

loop_
_atom_site_aniso_label
_atom_site_aniso_U_11
_atom_site_aniso_U_22
_atom_site_aniso_U_33
_atom_site_aniso_U_23
_atom_site_aniso_U_13
_atom_site_aniso_U_12
Mn1 0.0166(4) 0.0149(4) 0.0121(3) -0.0009(3) 0.0082(3) -0.0018(3)
Mn2 0.0179(4) 0.0134(4) 0.0140(3) 0.0007(3) 0.0095(3) 0.0010(3)
Mn3 0.0226(6) 0.0506(8) 0.0184(5) -0.0092(5) 0.0161(5) -0.0094(5)
Mn4 0.0138(5) 0.0191(5) 0.0173(5) -0.0022(4) 0.0079(4) -0.0048(4)
O1 0.0223(17) 0.0145(15) 0.0122(15) 0.0011(12) 0.0105(14) -0.0009(13)
O2 0.033(2) 0.0175(17) 0.0155(16) 0.0011(13) 0.0128(16) 0.0054(15)
O3 0.0177(16) 0.0166(16) 0.0197(16) 0.0036(13) 0.0135(15) 0.0045(13)
O4 0.027(2) 0.073(3) 0.0195(19) -0.0090(19) 0.0161(18) -0.009(2)
O5 0.032(2) 0.0179(16) 0.0198(16) -0.0035(13) 0.0199(16) -0.0051(14)
O6 0.056(3) 0.055(3) 0.035(2) -0.012(2) 0.037(2) -0.011(2)
O7 0.0177(17) 0.0182(17) 0.0178(16) 0.0001(13) 0.0112(15) -0.0019(13)
O8 0.0183(18) 0.051(2) 0.0265(19) 0.0122(17) 0.0124(17) -0.0045(17)
O9 0.0196(18) 0.040(2) 0.0178(17) -0.0098(15) 0.0133(15) -0.0086(15)
O10 0.0222(19) 0.039(2) 0.032(2) -0.0150(17) 0.0175(18) -0.0095(16)
O11 0.0185(17) 0.0177(17) 0.0238(17) -0.0023(14) 0.0117(15) -0.0051(13)
O12 0.0216(19) 0.0194(18) 0.034(2) -0.0002(15) 0.0078(17) -0.0022(15)
C1 0.027(3) 0.014(2) 0.020(2) 0.0002(19) 0.013(2) 0.003(2)
C2 0.025(3) 0.032(3) 0.025(3) -0.002(2) 0.017(2) -0.002(2)
C21 0.10(3) 0.14(4) 0.09(3) 0.04(2) 0.08(3) 0.04(2)
C3 0.095(6) 0.036(3) 0.048(4) -0.009(3) 0.061(4) -0.021(3)
C31 0.095(15) 0.029(8) 0.068(12) -0.014(7) 0.068(12) -0.022(8)
C4 0.022(3) 0.034(3) 0.025(3) 0.004(2) 0.012(2) -0.003(2)
C5 0.026(3) 0.040(3) 0.029(3) -0.013(2) 0.019(3) -0.007(2)
C6 0.023(3) 0.022(3) 0.032(3) 0.000(2) 0.013(2) -0.004(2)
C61 0.033(15) 0.059(18) 0.11(3) -0.041(17) 0.028(17) -0.032(13)
O13 0.110(7) 0.249(12) 0.066(5) 0.062(6) 0.014(5) -0.068(7)
O14 0.083(5) 0.147(7) 0.080(4) 0.012(4) 0.052(4) -0.013(4)
C7 0.100(8) 0.106(8) 0.085(7) 0.044(6) 0.066(7) 0.023(6)
C8 0.070(6) 0.141(10) 0.122(9) 0.075(7) 0.069(7) 0.018(6)

loop_
_atom_type_symbol
_atom_type_description
_atom_type_scat_dispersion_real
_atom_type_scat_dispersion_imag
_atom_type_scat_source
C C 0.0033 0.0016 'International Tables Vol C Tables 4.2.6.8 and 6.1.1.4'
H H 0.0000 0.0000 'International Tables Vol C Tables 4.2.6.8 and 6.1.1.4'
O O 0.0106 0.0060 'International Tables Vol C Tables 4.2.6.8 and 6.1.1.4'
Mn Mn 0.3368 0.7283 'International Tables Vol C Tables 4.2.6.8 and 6.1.1.4'

loop_
_geom_angle_atom_site_label_1
_geom_angle_atom_site_label_2
_geom_angle_atom_site_label_3
_geom_angle
_geom_angle_site_symmetry_1
_geom_angle_site_symmetry_3
O9 Mn1 O11 96.32(12) . .
O9 Mn1 O5 98.24(12) . .
O11 Mn1 O5 93.98(12) . .
O9 Mn1 O3 88.93(12) . .
O11 Mn1 O3 170.39(11) . .
O5 Mn1 O3 93.22(12) . .
O9 Mn1 O1 172.74(12) . .
O11 Mn1 O1 89.78(12) . .
O5 Mn1 O1 77.35(11) . .
O3 Mn1 O1 85.59(11) . .
O9 Mn1 O7 97.47(12) . .
O11 Mn1 O7 94.57(11) . .
O5 Mn1 O7 161.15(11) . .
O3 Mn1 O7 76.72(11) . .
O1 Mn1 O7 85.92(11) . .
O12 Mn2 O2 97.57(14) 2_645 .
O12 Mn2 O3 94.02(13) 2_645 .
O2 Mn2 O3 92.93(12) . .
O12 Mn2 O5 89.15(14) 2_645 2_645
O2 Mn2 O5 98.92(12) . 2_645
O3 Mn2 O5 167.22(12) . 2_645
O12 Mn2 O1 90.13(13) 2_645 2_645
O2 Mn2 O1 171.24(13) . 2_645
O3 Mn2 O1 90.68(11) . 2_645
O5 Mn2 O1 76.93(11) 2_645 2_645
O12 Mn2 O7 170.24(13) 2_645 .
O2 Mn2 O7 87.02(12) . .
O3 Mn2 O7 77.09(11) . .
O5 Mn2 O7 98.68(12) 2_645 .
O1 Mn2 O7 86.01(12) 2_645 .
O6 Mn3 O6 180.0(3) 3_655 .
O6 Mn3 O4 90.26(16) 3_655 3_655
O6 Mn3 O4 89.74(16) . 3_655
O6 Mn3 O4 89.74(16) 3_655 .
O6 Mn3 O4 90.26(16) . .
O4 Mn3 O4 180.0(3) 3_655 .
O6 Mn3 O9 89.96(14) 3_655 3_655
O6 Mn3 O9 90.04(14) . 3_655
O4 Mn3 O9 93.72(12) 3_655 3_655
O4 Mn3 O9 86.28(12) . 3_655
O6 Mn3 O9 90.04(14) 3_655 .
O6 Mn3 O9 89.96(14) . .
O4 Mn3 O9 86.28(12) 3_655 .
O4 Mn3 O9 93.72(12) . .
O9 Mn3 O9 180.00(14) 3_655 .
O10 Mn4 O10 180.0(2) . 3
O10 Mn4 O8 87.93(14) . 3
O10 Mn4 O8 92.07(14) 3 3
O10 Mn4 O8 92.07(14) . .
O10 Mn4 O8 87.93(14) 3 .
O8 Mn4 O8 180.0(2) 3 .
O10 Mn4 O11 89.02(12) . 3
O10 Mn4 O11 90.98(12) 3 3
O8 Mn4 O11 92.85(13) 3 3
O8 Mn4 O11 87.15(13) . 3
O10 Mn4 O11 90.98(12) . .
O10 Mn4 O11 89.02(12) 3 .
O8 Mn4 O11 87.15(13) 3 .
O8 Mn4 O11 92.85(13) . .
O11 Mn4 O11 180.00(11) 3 .
C1 O1 Mn1 134.1(3) . .
C1 O1 Mn2 126.6(3) . 2_655
Mn1 O1 Mn2 97.17(11) . 2_655
C1 O2 Mn2 130.5(3) . .
C2 O3 Mn2 127.4(3) . .
C2 O3 Mn1 131.1(3) . .
Mn2 O3 Mn1 100.97(12) . .
C2 O4 Mn3 136.7(4) . .
C3 O5 Mn1 130.4(3) . .
C3 O5 Mn2 129.7(3) . 2_655
Mn1 O5 Mn2 98.09(11) . 2_655
C3 O6 Mn3 136.5(4) . .
C4 O7 Mn1 135.1(3) . .
C4 O7 Mn2 125.1(3) . .
Mn1 O7 Mn2 98.47(12) . .
C4 O8 Mn4 134.0(3) . .
C5 O9 Mn1 126.1(3) . .
C5 O9 Mn3 120.4(3) . .
Mn1 O9 Mn3 113.28(14) . .
C5 O10 Mn4 144.7(3) . .
C6 O11 Mn1 127.2(3) . .
C6 O11 Mn4 122.0(3) . .
Mn1 O11 Mn4 110.72(14) . .
C6 O12 Mn2 135.9(3) . 2_655
O2 C1 O1 125.1(4) . .
O4 C2 O3 124.6(5) . .
O4 C2 C21 112.7(12) . .
O3 C2 C21 122.4(12) . .
O6 C3 O5 126.5(5) . .
O6 C3 C31 109.0(7) . .
O5 C3 C31 121.3(7) . .
O8 C4 O7 125.7(5) . .
O10 C5 O9 124.0(4) . .
O12 C6 O11 125.8(5) . .
O12 C6 C61 108.0(11) . .
O11 C6 C61 126.1(11) . .
O14 C7 O13 121.6(9) . .
O14 C7 C8 113.4(11) . .
O13 C7 C8 124.9(9) . .

loop_
_geom_bond_atom_site_label_1
_geom_bond_atom_site_label_2
_geom_bond_distance
_geom_bond_site_symmetry_2
Mn1 O9 2.138(3) .
Mn1 O11 2.171(3) .
Mn1 O5 2.190(3) .
Mn1 O3 2.192(3) .
Mn1 O1 2.201(3) .
Mn1 O7 2.218(3) .
Mn2 O12 2.099(3) 2_645
Mn2 O2 2.120(3) .
Mn2 O3 2.168(3) .
Mn2 O5 2.196(3) 2_645
Mn2 O1 2.216(3) 2_645
Mn2 O7 2.223(3) .
Mn3 O6 2.133(5) 3_655
Mn3 O6 2.133(5) .
Mn3 O4 2.159(4) 3_655
Mn3 O4 2.159(4) .
Mn3 O9 2.201(3) 3_655
Mn3 O9 2.201(3) .
Mn4 O10 2.120(3) .
Mn4 O10 2.120(3) 3
Mn4 O8 2.157(3) 3
Mn4 O8 2.157(3) .
Mn4 O11 2.209(3) 3
Mn4 O11 2.209(3) .
O1 C1 1.270(5) .
O1 Mn2 2.216(3) 2_655
O2 C1 1.248(5) .
O3 C2 1.278(6) .
O4 C2 1.227(6) .
O5 C3 1.272(6) .
O5 Mn2 2.196(3) 2_655
O6 C3 1.221(7) .
O7 C4 1.263(6) .
O8 C4 1.241(6) .
O9 C5 1.287(6) .
O10 C5 1.231(6) .
O11 C6 1.273(6) .
O12 C6 1.239(6) .
O12 Mn2 2.099(3) 2_655
C2 C21 1.34(4) .
C3 C31 1.489(15) .
C6 C61 1.43(3) .
O13 C7 1.287(13) .
O14 C7 1.267(11) .
C7 C8 1.503(13) .
